data_2310374
loop_
_publ_author_name
'Dodge, R.P.'
'Elson, R.E.'
'Smith, G.S.'
'Johnson, Q.'

_publ_section_title
;
 The crystal structure of protactinium pentachloride
;
_journal_name_full 'Acta Crystallographica (1,1948-23,1967)'
_journal_page_first 85
_journal_page_last 89
_journal_volume 22
_journal_year 1967
_chemical_formula_sum 'Cl5 Pa'
_chemical_name_systematic 'Pa Cl5'
_space_group_IT_number 15
_symmetry_space_group_name_Hall '-C 2yc'
_symmetry_space_group_name_H-M 'C 1 2/c 1'
_cell_angle_alpha 90
_cell_angle_beta 105.4
_cell_angle_gamma 90
_cell_formula_units_Z 4
_cell_length_a 7.97
_cell_length_b 11.35
_cell_length_c 8.36
_cell_volume 729.089
_citation_journal_id_ASTM ACCRA9
_cod_data_source_file Dodge_ACCRA9_1967_1429.cif
_cod_data_source_block Cl5Pa1
_cod_original_cell_volume 729.0889
_cod_original_formula_sum 'Cl5 Pa1'
_cod_database_code 2310374

loop_
_symmetry_equiv_pos_as_xyz
x,y,z
-x,y,-z+1/2
-x,-y,-z
x,-y,z-1/2
x+1/2,y+1/2,z
-x+1/2,y+1/2,-z+1/2
-x+1/2,-y+1/2,-z
x+1/2,-y+1/2,z-1/2

loop_
_atom_site_label
_atom_site_type_symbol
_atom_site_fract_x
_atom_site_fract_y
_atom_site_fract_z
_atom_site_occupancy
_atom_site_U_iso_or_equiv
Cl1 Cl-1 0 0.2885 0.25 1 0.0
Cl2 Cl-1 0.3181 0.0637 0.3365 1 0.0
Cl3 Cl-1 -0.0056 0.129 0.5624 1 0.0
Pa1 Pa+5 0 0.0717 0.25 1 0.0
